data_4516411
loop_
_publ_author_name
'Li, Ping'
'Hwang, Jungwun'
'Maier, Josef M.'
'Zhao, Chen'
'Kaborda, Darya V.'
'Smith, Mark D.'
'Pellechia, Perry J.'
'Shimizu, Ken D.'

_publ_section_title
;
 Correlation between Solid-State and Solution Conformational Ratios in a
 Series of N-(o-Tolyl)Succinimide Molecular Rotors
;
_journal_issue 8
_journal_name_full 'Crystal Growth &amp; Design'
_journal_page_first 3561
_journal_paper_doi 10.1021/acs.cgd.5b00906
_journal_volume 15
_journal_year 2015
_chemical_absolute_configuration unk
_chemical_formula_moiety 'C31 H23 N O3'
_chemical_formula_sum 'C31 H23 N O3'
_chemical_formula_weight 457.50
_space_group_crystal_system orthorhombic
_space_group_IT_number 29
_space_group_name_Hall 'P 2c -2ac'
_space_group_name_H-M_alt 'P c a 21'
_atom_sites_solution_hydrogens geom
_atom_sites_solution_primary direct
_audit_creation_date 2015-02-26
_audit_creation_method
;
Olex2 1.2
(compiled 2015.01.26 svn.r3150 for OlexSys, GUI svn.r4998)
;
_cell_angle_alpha 90
_cell_angle_beta 90
_cell_angle_gamma 90
_cell_formula_units_Z 4
_cell_length_a 7.9417(5)
_cell_length_b 18.8238(11)
_cell_length_c 15.5691(9)
_cell_measurement_reflns_used 9859
_cell_measurement_temperature 100(2)
_cell_measurement_theta_max 27.544
_cell_measurement_theta_min 2.616
_cell_volume 2327.5(2)
_computing_cell_refinement 'SAINT v8.34A (Bruker, 2013)'
_computing_data_collection 'Bruker APEXII v2014.9-0 (Bruker, 2014)'
_computing_data_reduction 'SAINT v8.34A (Bruker, 2013)'
_computing_molecular_graphics 'Olex2 (Dolomanov et al., 2009)'
_computing_publication_material 'Olex2 (Dolomanov et al., 2009)'
_computing_structure_refinement 'XL (Sheldrick, 2008)'
_computing_structure_solution 'XS (Sheldrick, 2008)'
_diffrn_ambient_temperature 100(2)
_diffrn_detector 'Bruker PHOTON-100 area detector'
_diffrn_detector_type 'CMOS area detector'
_diffrn_measured_fraction_theta_full 1.000
_diffrn_measured_fraction_theta_max 0.998
_diffrn_measurement_device 'three-circle diffractometer'
_diffrn_measurement_device_type 'Bruker D8 QUEST'
_diffrn_measurement_method '\w and \f scans'
_diffrn_radiation_monochromator 'mirror optics'
_diffrn_radiation_probe x-ray
_diffrn_radiation_type MoK\a
_diffrn_radiation_wavelength 0.71073
_diffrn_reflns_av_R_equivalents 0.0310
_diffrn_reflns_av_unetI/netI 0.0157
_diffrn_reflns_Laue_measured_fraction_full 1.000
_diffrn_reflns_Laue_measured_fraction_max 0.998
_diffrn_reflns_limit_h_max 10
_diffrn_reflns_limit_h_min -10
_diffrn_reflns_limit_k_max 24
_diffrn_reflns_limit_k_min -24
_diffrn_reflns_limit_l_max 20
_diffrn_reflns_limit_l_min -20
_diffrn_reflns_number 50359
_diffrn_reflns_point_group_measured_fraction_full 1.000
_diffrn_reflns_point_group_measured_fraction_max 0.998
_diffrn_reflns_theta_full 27.500
_diffrn_reflns_theta_max 27.562
_diffrn_reflns_theta_min 2.164
_diffrn_source 'microfocus sealed X-ray tube'
_diffrn_source_type 'Incoatec I\ms'
_diffrn_standards_number 0
_exptl_absorpt_coefficient_mu 0.084
_exptl_absorpt_correction_T_max 0.8621
_exptl_absorpt_correction_T_min 0.8444
_exptl_absorpt_correction_type multi-scan
_exptl_absorpt_process_details
;
SADABS-2014/4 (Bruker,2014/4) was used for absorption correction.
wR2(int) was 0.0896 before and 0.0521 after correction.
The Ratio of minimum to maximum transmission is 0.9795.
The \l/2 correction factor is 0.00150.
;
_exptl_crystal_colour colourless
_exptl_crystal_colour_primary colourless
_exptl_crystal_density_diffrn 1.306
_exptl_crystal_description prism
_exptl_crystal_F_000 960
_exptl_crystal_size_max 0.38
_exptl_crystal_size_mid 0.32
_exptl_crystal_size_min 0.22
_refine_diff_density_max 0.241
_refine_diff_density_min -0.154
_refine_diff_density_rms 0.038
_refine_ls_extinction_coef 0.0126(11)
_refine_ls_extinction_expression Fc^*^=kFc[1+0.001xFc^2^\l^3^/sin(2\q)]^-1/4^
_refine_ls_extinction_method SHELXL
_refine_ls_goodness_of_fit_ref 1.062
_refine_ls_hydrogen_treatment constr
_refine_ls_matrix_type full
_refine_ls_number_parameters 341
_refine_ls_number_reflns 5384
_refine_ls_number_restraints 17
_refine_ls_restrained_S_all 1.061
_refine_ls_R_factor_all 0.0316
_refine_ls_R_factor_gt 0.0306
_refine_ls_shift/su_max 0.001
_refine_ls_shift/su_mean 0.000
_refine_ls_structure_factor_coef Fsqd
_refine_ls_weighting_details 'w=1/[\s^2^(Fo^2^)+(0.0406P)^2^+0.6160P] where P=(Fo^2^+2Fc^2^)/3'
_refine_ls_weighting_scheme calc
_refine_ls_wR_factor_gt 0.0774
_refine_ls_wR_factor_ref 0.0782
_reflns_Friedel_coverage 0.923
_reflns_Friedel_fraction_full 1.000
_reflns_Friedel_fraction_max 0.997
_reflns_number_gt 5262
_reflns_number_total 5384
_reflns_threshold_expression 'I > 2\s(I)'
_cod_data_source_file cg5b00906_si_002.cif
_cod_data_source_block 7(dvka67)
_cod_database_code 4516411
_shelxl_version_number 2014/6
_shelx_space_group_comment
;
The symmetry employed for this shelxl refinement is uniquely defined
by the following loop, which should always be used as a source of
symmetry information in preference to the above space-group names.
They are only intended as comments.
;
_shelx_estimated_absorpt_t_max 0.982
_shelx_estimated_absorpt_t_min 0.969
_olex2_refinement_description
;
1. Fixed Uiso
 At 1.2 times of:
  All C(H) groups
 At 1.5 times of:
  All C(H,H,H) groups
2. Restrained distances
 N1-C25A \\sim N1-C25B
 with sigma of 0.01
3. Same fragment restrains
{C25A, C26A, C27A, C28A, C29A, C30A, C31A} sigma for 1-2: 0.01, 1-3: 0.02
as
{C25B, C26B, C27B, C28B, C29B, C30B, C31B}
4. Others
 Sof(C25B)=Sof(C26B)=Sof(C27B)=Sof(H27B)=Sof(C28B)=Sof(H28B)=Sof(C29B)=
 Sof(H29B)=Sof(C30B)=Sof(H30B)=Sof(C31B)=Sof(H31D)=Sof(H31E)=Sof(H31F)=1-FVAR(1)
 Sof(C25A)=Sof(C26A)=Sof(C27A)=Sof(H27A)=Sof(C28A)=Sof(H28A)=Sof(C29A)=
 Sof(H29A)=Sof(C30A)=Sof(H30A)=Sof(C31A)=Sof(H31A)=Sof(H31B)=Sof(H31C)=FVAR(1)
 Fixed Uiso: C25B(0.025) C26B(0.025) C27B(0.025) C28B(0.025) C29B(0.025)
 C30B(0.025) C31B(0.025)
5.a Ternary CH refined with riding coordinates:
 C2(H2), C5(H5)
5.b Aromatic/amide H refined with riding coordinates:
 C9(H9), C10(H10), C11(H11), C12(H12), C14(H14), C15(H15), C16(H16), C17(H17),
 C18(H18), C20(H20), C21(H21), C22(H22), C23(H23), C24(H24), C27A(H27A),
 C28A(H28A), C29A(H29A), C30A(H30A), C27B(H27B), C28B(H28B), C29B(H29B),
 C30B(H30B)
5.c Idealised Me refined as rotating group:
 C31A(H31A,H31B,H31C), C31B(H31D,H31E,H31F)
;
_olex2_submission_special_instructions 'No special instructions were received'

loop_
_space_group_symop_operation_xyz
'x, y, z'
'-x, -y, z+1/2'
'-x+1/2, y, z+1/2'
'x+1/2, -y, z'

loop_
_atom_site_label
_atom_site_type_symbol
_atom_site_fract_x
_atom_site_fract_y
_atom_site_fract_z
_atom_site_U_iso_or_equiv
_atom_site_adp_type
_atom_site_occupancy
_atom_site_site_symmetry_order
_atom_site_calc_flag
_atom_site_refinement_flags_posn
_atom_site_refinement_flags_occupancy
_atom_site_disorder_assembly
_atom_site_disorder_group
O1 O 0.49696(15) 0.37080(6) 0.65586(8) 0.0141(2) Uani 1 1 d . . . .
O2 O 0.61845(18) 0.18620(7) 0.48045(9) 0.0251(3) Uani 1 1 d . . . .
O3 O 0.16154(16) 0.17775(7) 0.65724(10) 0.0238(3) Uani 1 1 d . . . .
N1 N 0.39065(19) 0.16640(7) 0.56842(10) 0.0181(3) Uani 1 1 d D . . .
C1 C 0.6066(2) 0.32103(8) 0.61172(11) 0.0135(3) Uani 1 1 d . . . .
C2 C 0.4740(2) 0.28564(9) 0.55029(11) 0.0151(3) Uani 1 1 d . . . .
H2 H 0.4544 0.3154 0.4980 0.018 Uiso 1 1 calc R . . .
C3 C 0.5091(2) 0.20892(9) 0.52649(12) 0.0175(3) Uani 1 1 d . . . .
C4 C 0.2744(2) 0.20471(9) 0.61658(12) 0.0167(3) Uani 1 1 d . . . .
C5 C 0.3159(2) 0.28314(8) 0.60787(11) 0.0144(3) Uani 1 1 d . . . .
H5 H 0.2203 0.3100 0.5815 0.017 Uiso 1 1 calc R . . .
C6 C 0.3804(2) 0.32041(8) 0.69253(11) 0.0129(3) Uani 1 1 d . . . .
C7 C 0.5005(2) 0.26830(9) 0.73507(11) 0.0138(3) Uani 1 1 d . . . .
C8 C 0.6426(2) 0.26785(8) 0.68269(11) 0.0139(3) Uani 1 1 d . . . .
C9 C 0.7756(2) 0.22254(9) 0.69814(12) 0.0174(3) Uani 1 1 d . . . .
H9 H 0.8703 0.2210 0.6609 0.021 Uiso 1 1 calc R . . .
C10 C 0.7660(2) 0.17911(9) 0.77051(13) 0.0216(4) Uani 1 1 d . . . .
H10 H 0.8570 0.1483 0.7838 0.026 Uiso 1 1 calc R . . .
C11 C 0.6249(3) 0.18018(9) 0.82374(12) 0.0214(4) Uani 1 1 d . . . .
H11 H 0.6219 0.1505 0.8730 0.026 Uiso 1 1 calc R . . .
C12 C 0.4878(2) 0.22432(9) 0.80568(12) 0.0178(3) Uani 1 1 d . . . .
H12 H 0.3898 0.2240 0.8406 0.021 Uiso 1 1 calc R . . .
C13 C 0.7554(2) 0.35879(8) 0.57319(11) 0.0150(3) Uani 1 1 d . . . .
C14 C 0.8210(2) 0.41809(9) 0.61505(13) 0.0202(4) Uani 1 1 d . . . .
H14 H 0.7690 0.4350 0.6661 0.024 Uiso 1 1 calc R . . .
C15 C 0.9621(2) 0.45269(10) 0.58268(14) 0.0233(4) Uani 1 1 d . . . .
H15 H 1.0051 0.4935 0.6111 0.028 Uiso 1 1 calc R . . .
C16 C 1.0402(2) 0.42780(10) 0.50903(12) 0.0216(4) Uani 1 1 d . . . .
H16 H 1.1369 0.4513 0.4872 0.026 Uiso 1 1 calc R . . .
C17 C 0.9766(2) 0.36841(10) 0.46722(12) 0.0211(4) Uani 1 1 d . . . .
H17 H 1.0300 0.3514 0.4167 0.025 Uiso 1 1 calc R . . .
C18 C 0.8345(2) 0.33366(9) 0.49921(12) 0.0184(3) Uani 1 1 d . . . .
H18 H 0.7917 0.2929 0.4706 0.022 Uiso 1 1 calc R . . .
C19 C 0.2499(2) 0.35574(9) 0.74771(11) 0.0141(3) Uani 1 1 d . . . .
C20 C 0.2676(2) 0.42632(9) 0.77298(12) 0.0175(3) Uani 1 1 d . . . .
H20 H 0.3617 0.4533 0.7541 0.021 Uiso 1 1 calc R . . .
C21 C 0.1466(2) 0.45732(9) 0.82627(12) 0.0204(4) Uani 1 1 d . . . .
H21 H 0.1587 0.5054 0.8436 0.024 Uiso 1 1 calc R . . .
C22 C 0.0090(2) 0.41828(10) 0.85398(12) 0.0207(4) Uani 1 1 d . . . .
H22 H -0.0724 0.4395 0.8906 0.025 Uiso 1 1 calc R . . .
C23 C -0.0098(2) 0.34813(10) 0.82808(12) 0.0210(4) Uani 1 1 d . . . .
H23 H -0.1050 0.3215 0.8462 0.025 Uiso 1 1 calc R . . .
C24 C 0.1107(2) 0.31689(9) 0.77560(12) 0.0191(4) Uani 1 1 d . . . .
H24 H 0.0983 0.2687 0.7586 0.023 Uiso 1 1 calc R . . .
C25A C 0.3929(2) 0.08941(9) 0.56702(14) 0.0172(4) Uani 0.927(3) 1 d D P A 1
C26A C 0.3225(3) 0.05470(10) 0.49688(14) 0.0207(4) Uani 0.927(3) 1 d D P A 1
C27A C 0.3221(3) -0.01929(11) 0.49941(16) 0.0271(5) Uani 0.927(3) 1 d D P A 1
H27A H 0.2723 -0.0448 0.4533 0.033 Uiso 0.927(3) 1 calc R P A 1
C28A C 0.3922(3) -0.05657(11) 0.56701(17) 0.0281(5) Uani 0.927(3) 1 d D P A 1
H28A H 0.3906 -0.1070 0.5666 0.034 Uiso 0.927(3) 1 calc R P A 1
C29A C 0.4642(3) -0.02091(11) 0.63484(16) 0.0282(5) Uani 0.927(3) 1 d D P A 1
H29A H 0.5146 -0.0465 0.6807 0.034 Uiso 0.927(3) 1 calc R P A 1
C30A C 0.4624(3) 0.05319(10) 0.63558(15) 0.0231(4) Uani 0.927(3) 1 d D P A 1
H30A H 0.5086 0.0785 0.6828 0.028 Uiso 0.927(3) 1 calc R P A 1
C31A C 0.2490(4) 0.09520(12) 0.42334(16) 0.0321(5) Uani 0.927(3) 1 d D P A 1
H31A H 0.1955 0.0621 0.3832 0.048 Uiso 0.927(3) 1 calc GR P A 1
H31B H 0.3386 0.1213 0.3937 0.048 Uiso 0.927(3) 1 calc GR P A 1
H31C H 0.1648 0.1288 0.4449 0.048 Uiso 0.927(3) 1 calc GR P A 1
C25B C 0.359(4) 0.0977(7) 0.5282(13) 0.025 Uiso 0.073(3) 1 d D P A 2
C26B C 0.391(3) 0.0464(10) 0.5911(13) 0.025 Uiso 0.073(3) 1 d D P A 2
C27B C 0.358(4) -0.0243(10) 0.5689(13) 0.025 Uiso 0.073(3) 1 d D P A 2
H27B H 0.3813 -0.0608 0.6094 0.030 Uiso 0.073(3) 1 calc R P A 2
C28B C 0.293(4) -0.0425(11) 0.4901(14) 0.025 Uiso 0.073(3) 1 d D P A 2
H28B H 0.2659 -0.0907 0.4787 0.030 Uiso 0.073(3) 1 calc R P A 2
C29B C 0.267(3) 0.0074(10) 0.4278(12) 0.025 Uiso 0.073(3) 1 d D P A 2
H29B H 0.2365 -0.0057 0.3710 0.030 Uiso 0.073(3) 1 calc R P A 2
C30B C 0.289(4) 0.0782(10) 0.4512(14) 0.025 Uiso 0.073(3) 1 d D P A 2
H30B H 0.2529 0.1142 0.4126 0.030 Uiso 0.073(3) 1 calc R P A 2
C31B C 0.464(4) 0.0647(14) 0.6768(14) 0.025 Uiso 0.073(3) 1 d D P A 2
H31D H 0.5720 0.0891 0.6687 0.038 Uiso 0.073(3) 1 calc GR P A 2
H31E H 0.4821 0.0211 0.7100 0.038 Uiso 0.073(3) 1 calc GR P A 2
H31F H 0.3864 0.0959 0.7079 0.038 Uiso 0.073(3) 1 calc GR P A 2

loop_
_atom_site_aniso_label
_atom_site_aniso_U_11
_atom_site_aniso_U_22
_atom_site_aniso_U_33
_atom_site_aniso_U_23
_atom_site_aniso_U_13
_atom_site_aniso_U_12
O1 0.0135(6) 0.0102(5) 0.0186(6) -0.0008(5) 0.0030(5) 0.0012(4)
O2 0.0269(7) 0.0211(6) 0.0274(7) -0.0073(5) 0.0111(6) -0.0024(5)
O3 0.0157(6) 0.0168(6) 0.0389(8) -0.0058(5) 0.0078(6) -0.0028(5)
N1 0.0158(7) 0.0144(6) 0.0242(7) -0.0033(6) 0.0026(6) -0.0016(6)
C1 0.0137(8) 0.0106(7) 0.0163(7) -0.0018(6) 0.0006(7) 0.0018(6)
C2 0.0158(8) 0.0141(7) 0.0154(8) -0.0001(6) -0.0002(6) 0.0011(6)
C3 0.0181(8) 0.0169(8) 0.0175(8) -0.0029(7) -0.0006(7) -0.0020(6)
C4 0.0122(7) 0.0148(7) 0.0231(8) -0.0037(7) -0.0031(7) 0.0017(6)
C5 0.0131(8) 0.0131(7) 0.0169(8) -0.0016(6) -0.0024(6) 0.0016(6)
C6 0.0126(7) 0.0101(6) 0.0160(8) 0.0002(6) -0.0009(6) -0.0007(6)
C7 0.0127(7) 0.0112(7) 0.0175(8) -0.0010(6) -0.0024(6) -0.0001(6)
C8 0.0151(8) 0.0114(7) 0.0153(7) -0.0007(6) -0.0019(6) -0.0014(6)
C9 0.0129(8) 0.0169(7) 0.0224(9) -0.0022(7) -0.0022(7) 0.0015(6)
C10 0.0163(8) 0.0199(8) 0.0286(9) 0.0024(7) -0.0069(7) 0.0046(7)
C11 0.0236(9) 0.0201(8) 0.0204(9) 0.0060(7) -0.0049(7) -0.0003(7)
C12 0.0182(8) 0.0170(7) 0.0182(8) 0.0003(7) -0.0007(7) -0.0012(7)
C13 0.0141(7) 0.0129(7) 0.0181(8) 0.0031(6) -0.0006(6) -0.0001(6)
C14 0.0205(9) 0.0159(7) 0.0241(8) -0.0024(7) 0.0051(7) -0.0024(7)
C15 0.0231(9) 0.0145(8) 0.0324(10) -0.0015(7) 0.0031(8) -0.0036(7)
C16 0.0189(8) 0.0184(8) 0.0275(10) 0.0085(7) 0.0032(7) -0.0019(7)
C17 0.0212(9) 0.0239(9) 0.0182(8) 0.0019(7) 0.0040(7) 0.0000(7)
C18 0.0183(8) 0.0180(8) 0.0190(8) 0.0004(6) -0.0005(7) -0.0011(7)
C19 0.0138(7) 0.0140(7) 0.0146(8) 0.0006(6) -0.0014(6) 0.0026(6)
C20 0.0168(8) 0.0147(7) 0.0211(8) 0.0001(7) -0.0003(7) 0.0021(6)
C21 0.0230(9) 0.0151(8) 0.0231(9) -0.0044(7) -0.0002(7) 0.0040(7)
C22 0.0189(9) 0.0240(9) 0.0192(9) -0.0029(7) 0.0022(7) 0.0064(7)
C23 0.0172(8) 0.0248(9) 0.0210(9) -0.0007(7) 0.0038(7) -0.0018(7)
C24 0.0191(9) 0.0167(8) 0.0214(8) -0.0023(6) 0.0021(7) -0.0005(6)
C25A 0.0146(8) 0.0130(8) 0.0240(9) -0.0011(7) 0.0052(8) -0.0001(7)
C26A 0.0207(9) 0.0165(9) 0.0250(10) -0.0040(8) 0.0017(8) 0.0003(7)
C27A 0.0254(11) 0.0169(10) 0.0392(13) -0.0081(9) 0.0034(9) -0.0040(8)
C28A 0.0257(11) 0.0122(9) 0.0464(13) 0.0010(9) 0.0091(10) 0.0018(8)
C29A 0.0268(10) 0.0202(10) 0.0377(13) 0.0089(9) 0.0006(9) 0.0028(8)
C30A 0.0242(10) 0.0181(9) 0.0270(11) 0.0014(8) -0.0006(8) 0.0000(8)
C31A 0.0445(15) 0.0245(11) 0.0274(12) -0.0004(9) -0.0115(11) 0.0006(10)

loop_
_atom_type_symbol
_atom_type_description
_atom_type_scat_dispersion_real
_atom_type_scat_dispersion_imag
_atom_type_scat_source
C C 0.0033 0.0016 'International Tables Vol C Tables 4.2.6.8 and 6.1.1.4'
H H 0.0000 0.0000 'International Tables Vol C Tables 4.2.6.8 and 6.1.1.4'
N N 0.0061 0.0033 'International Tables Vol C Tables 4.2.6.8 and 6.1.1.4'
O O 0.0106 0.0060 'International Tables Vol C Tables 4.2.6.8 and 6.1.1.4'

loop_
_geom_angle_atom_site_label_1
_geom_angle_atom_site_label_2
_geom_angle_atom_site_label_3
_geom_angle
C6 O1 C1 98.50(11)
C3 N1 C25A 123.87(15)
C3 N1 C25B 115.0(11)
C4 N1 C3 113.70(14)
C4 N1 C25A 122.33(15)
C4 N1 C25B 125.3(12)
O1 C1 C2 99.18(12)
O1 C1 C8 101.18(13)
O1 C1 C13 110.80(12)
C8 C1 C2 106.85(13)
C13 C1 C2 118.97(14)
C13 C1 C8 117.01(14)
C1 C2 H2 111.3
C3 C2 C1 115.42(14)
C3 C2 H2 111.3
C3 C2 C5 105.21(14)
C5 C2 C1 101.82(13)
C5 C2 H2 111.3
O2 C3 N1 124.07(16)
O2 C3 C2 128.02(17)
N1 C3 C2 107.91(14)
O3 C4 N1 123.82(15)
O3 C4 C5 128.01(16)
N1 C4 C5 108.17(14)
C2 C5 H5 111.3
C2 C5 C6 101.96(13)
C4 C5 C2 104.95(13)
C4 C5 H5 111.3
C4 C5 C6 115.34(14)
C6 C5 H5 111.3
O1 C6 C5 99.79(12)
O1 C6 C7 101.18(12)
O1 C6 C19 112.21(13)
C7 C6 C5 106.30(13)
C19 C6 C5 116.78(14)
C19 C6 C7 118.01(14)
C8 C7 C6 104.92(14)
C12 C7 C6 133.52(16)
C12 C7 C8 121.46(16)
C7 C8 C1 105.64(14)
C9 C8 C1 132.78(16)
C9 C8 C7 121.50(16)
C8 C9 H9 121.3
C8 C9 C10 117.49(17)
C10 C9 H9 121.3
C9 C10 H10 119.5
C11 C10 C9 121.09(17)
C11 C10 H10 119.5
C10 C11 H11 119.5
C10 C11 C12 120.99(17)
C12 C11 H11 119.5
C7 C12 C11 117.39(17)
C7 C12 H12 121.3
C11 C12 H12 121.3
C14 C13 C1 119.07(16)
C14 C13 C18 119.29(16)
C18 C13 C1 121.55(15)
C13 C14 H14 119.8
C15 C14 C13 120.46(18)
C15 C14 H14 119.8
C14 C15 H15 119.9
C16 C15 C14 120.13(18)
C16 C15 H15 119.9
C15 C16 H16 120.1
C15 C16 C17 119.86(17)
C17 C16 H16 120.1
C16 C17 H17 119.9
C16 C17 C18 120.25(17)
C18 C17 H17 119.9
C13 C18 C17 119.99(17)
C13 C18 H18 120.0
C17 C18 H18 120.0
C20 C19 C6 120.94(16)
C20 C19 C24 119.52(16)
C24 C19 C6 119.53(14)
C19 C20 H20 120.1
C19 C20 C21 119.75(17)
C21 C20 H20 120.1
C20 C21 H21 119.8
C22 C21 C20 120.39(16)
C22 C21 H21 119.8
C21 C22 H22 120.0
C21 C22 C23 119.91(17)
C23 C22 H22 120.0
C22 C23 H23 120.0
C22 C23 C24 119.95(17)
C24 C23 H23 120.0
C19 C24 H24 119.8
C23 C24 C19 120.47(16)
C23 C24 H24 119.8
C26A C25A N1 118.48(18)
C30A C25A N1 119.13(18)
C30A C25A C26A 122.39(17)
C25A C26A C27A 116.6(2)
C25A C26A C31A 121.28(18)
C27A C26A C31A 122.1(2)
C26A C27A H27A 119.1
C28A C27A C26A 121.9(2)
C28A C27A H27A 119.1
C27A C28A H28A 119.9
C29A C28A C27A 120.28(19)
C29A C28A H28A 119.9
C28A C29A H29A 120.3
C28A C29A C30A 119.3(2)
C30A C29A H29A 120.3
C25A C30A C29A 119.4(2)
C25A C30A H30A 120.3
C29A C30A H30A 120.3
C26A C31A H31A 109.5
C26A C31A H31B 109.5
C26A C31A H31C 109.5
H31A C31A H31B 109.5
H31A C31A H31C 109.5
H31B C31A H31C 109.5
C26B C25B N1 106.4(12)
C30B C25B N1 133.0(15)
C30B C25B C26B 119.9(13)
C25B C26B C27B 116.8(13)
C25B C26B C31B 122.3(15)
C27B C26B C31B 120.8(15)
C26B C27B H27B 119.1
C28B C27B C26B 121.8(15)
C28B C27B H27B 119.1
C27B C28B H28B 119.3
C29B C28B C27B 121.4(15)
C29B C28B H28B 119.3
C28B C29B H29B 121.5
C28B C29B C30B 117.0(15)
C30B C29B H29B 121.5
C25B C30B C29B 122.3(15)
C25B C30B H30B 118.9
C29B C30B H30B 118.9
C26B C31B H31D 109.5
C26B C31B H31E 109.5
C26B C31B H31F 109.5
H31D C31B H31E 109.5
H31D C31B H31F 109.5
H31E C31B H31F 109.5

loop_
_geom_bond_atom_site_label_1
_geom_bond_atom_site_label_2
_geom_bond_distance
O1 C1 1.4521(19)
O1 C6 1.4432(19)
O2 C3 1.204(2)
O3 C4 1.209(2)
N1 C3 1.397(2)
N1 C4 1.391(2)
N1 C25A 1.450(2)
N1 C25B 1.458(12)
C1 C2 1.571(2)
C1 C8 1.518(2)
C1 C13 1.504(2)
C2 H2 1.0000
C2 C3 1.517(2)
C2 C5 1.544(2)
C4 C5 1.519(2)
C5 H5 1.0000
C5 C6 1.579(2)
C6 C7 1.520(2)
C6 C19 1.502(2)
C7 C8 1.393(2)
C7 C12 1.380(2)
C8 C9 1.379(2)
C9 H9 0.9500
C9 C10 1.394(3)
C10 H10 0.9500
C10 C11 1.394(3)
C11 H11 0.9500
C11 C12 1.398(3)
C12 H12 0.9500
C13 C14 1.394(2)
C13 C18 1.395(2)
C14 H14 0.9500
C14 C15 1.391(3)
C15 H15 0.9500
C15 C16 1.385(3)
C16 H16 0.9500
C16 C17 1.389(3)
C17 H17 0.9500
C17 C18 1.396(3)
C18 H18 0.9500
C19 C20 1.393(2)
C19 C24 1.394(2)
C20 H20 0.9500
C20 C21 1.398(2)
C21 H21 0.9500
C21 C22 1.386(3)
C22 H22 0.9500
C22 C23 1.389(3)
C23 H23 0.9500
C23 C24 1.389(2)
C24 H24 0.9500
C25A C26A 1.390(3)
C25A C30A 1.382(3)
C26A C27A 1.393(3)
C26A C31A 1.494(3)
C27A H27A 0.9500
C27A C28A 1.382(3)
C28A H28A 0.9500
C28A C29A 1.376(4)
C29A H29A 0.9500
C29A C30A 1.395(3)
C30A H30A 0.9500
C31A H31A 0.9800
C31A H31B 0.9800
C31A H31C 0.9800
C25B C26B 1.398(13)
C25B C30B 1.375(13)
C26B C27B 1.400(13)
C26B C31B 1.497(13)
C27B H27B 0.9500
C27B C28B 1.373(13)
C28B H28B 0.9500
C28B C29B 1.364(13)
C29B H29B 0.9500
C29B C30B 1.392(13)
C30B H30B 0.9500
C31B H31D 0.9800
C31B H31E 0.9800
C31B H31F 0.9800

loop_
_geom_torsion_atom_site_label_1
_geom_torsion_atom_site_label_2
_geom_torsion_atom_site_label_3
_geom_torsion_atom_site_label_4
_geom_torsion
O1 C1 C2 C3 -149.94(14)
O1 C1 C2 C5 -36.60(14)
O1 C1 C8 C7 29.83(16)
O1 C1 C8 C9 -153.50(17)
O1 C1 C13 C14 32.9(2)
O1 C1 C13 C18 -150.60(15)
O1 C6 C7 C8 -32.71(16)
O1 C6 C7 C12 151.09(18)
O1 C6 C19 C20 -12.7(2)
O1 C6 C19 C24 168.70(15)
O3 C4 C5 C2 178.74(18)
O3 C4 C5 C6 67.4(2)
N1 C4 C5 C2 -1.37(18)
N1 C4 C5 C6 -112.71(16)
N1 C25A C26A C27A -177.89(18)
N1 C25A C26A C31A 1.3(3)
N1 C25A C30A C29A 179.65(19)
N1 C25B C26B C27B 176(2)
N1 C25B C26B C31B -7(4)
N1 C25B C30B C29B -178(3)
C1 O1 C6 C5 -58.29(13)
C1 O1 C6 C7 50.65(14)
C1 O1 C6 C19 177.36(13)
C1 C2 C3 O2 -70.7(2)
C1 C2 C3 N1 108.86(17)
C1 C2 C5 C4 -118.45(14)
C1 C2 C5 C6 2.17(15)
C1 C8 C9 C10 -178.94(17)
C1 C13 C14 C15 177.74(17)
C1 C13 C18 C17 -177.36(16)
C2 C1 C8 C7 -73.45(16)
C2 C1 C8 C9 103.2(2)
C2 C1 C13 C14 146.78(16)
C2 C1 C13 C18 -36.7(2)
C2 C5 C6 O1 33.17(14)
C2 C5 C6 C7 -71.63(15)
C2 C5 C6 C19 154.29(14)
C3 N1 C4 O3 179.67(17)
C3 N1 C4 C5 -0.2(2)
C3 N1 C25A C26A -82.7(2)
C3 N1 C25A C30A 98.2(2)
C3 N1 C25B C26B 123.8(19)
C3 N1 C25B C30B -66(4)
C3 C2 C5 C4 2.30(17)
C3 C2 C5 C6 122.93(14)
C4 N1 C3 O2 -178.63(18)
C4 N1 C3 C2 1.8(2)
C4 N1 C25A C26A 101.3(2)
C4 N1 C25A C30A -77.8(2)
C4 N1 C25B C26B -85(2)
C4 N1 C25B C30B 85(3)
C4 C5 C6 O1 146.26(13)
C4 C5 C6 C7 41.46(18)
C4 C5 C6 C19 -92.62(17)
C5 C2 C3 O2 177.92(19)
C5 C2 C3 N1 -2.49(18)
C5 C6 C7 C8 71.08(16)
C5 C6 C7 C12 -105.1(2)
C5 C6 C19 C20 -127.02(17)
C5 C6 C19 C24 54.4(2)
C6 O1 C1 C2 59.77(13)
C6 O1 C1 C8 -49.57(14)
C6 O1 C1 C13 -174.34(13)
C6 C7 C8 C1 1.57(17)
C6 C7 C8 C9 -175.56(15)
C6 C7 C12 C11 176.97(18)
C6 C19 C20 C21 -178.26(16)
C6 C19 C24 C23 178.73(16)
C7 C6 C19 C20 104.33(19)
C7 C6 C19 C24 -74.3(2)
C7 C8 C9 C10 -2.7(2)
C8 C1 C2 C3 -45.21(19)
C8 C1 C2 C5 68.13(15)
C8 C1 C13 C14 -82.4(2)
C8 C1 C13 C18 94.16(19)
C8 C7 C12 C11 1.3(2)
C8 C9 C10 C11 1.8(3)
C9 C10 C11 C12 0.7(3)
C10 C11 C12 C7 -2.2(3)
C12 C7 C8 C1 178.34(15)
C12 C7 C8 C9 1.2(3)
C13 C1 C2 C3 90.03(18)
C13 C1 C2 C5 -156.63(14)
C13 C1 C8 C7 150.30(15)
C13 C1 C8 C9 -33.0(3)
C13 C14 C15 C16 -0.9(3)
C14 C13 C18 C17 -0.8(3)
C14 C15 C16 C17 0.4(3)
C15 C16 C17 C18 -0.1(3)
C16 C17 C18 C13 0.3(3)
C18 C13 C14 C15 1.1(3)
C19 C6 C7 C8 -155.51(14)
C19 C6 C7 C12 28.3(3)
C19 C20 C21 C22 -0.1(3)
C20 C19 C24 C23 0.1(3)
C20 C21 C22 C23 -0.6(3)
C21 C22 C23 C24 1.0(3)
C22 C23 C24 C19 -0.8(3)
C24 C19 C20 C21 0.3(3)
C25A N1 C3 O2 5.0(3)
C25A N1 C3 C2 -174.58(17)
C25A N1 C4 O3 -3.9(3)
C25A N1 C4 C5 176.18(16)
C25A C26A C27A C28A -1.7(3)
C26A C25A C30A C29A 0.6(3)
C26A C27A C28A C29A 0.4(4)
C27A C28A C29A C30A 1.4(4)
C28A C29A C30A C25A -1.9(3)
C30A C25A C26A C27A 1.2(3)
C30A C25A C26A C31A -179.6(2)
C31A C26A C27A C28A 179.1(2)
C25B N1 C3 O2 -24.3(10)
C25B N1 C3 C2 156.0(10)
C25B N1 C4 O3 28.5(10)
C25B N1 C4 C5 -151.4(9)
C25B C26B C27B C28B -2(5)
C26B C25B C30B C29B -9(5)
C26B C27B C28B C29B 4(5)
C27B C28B C29B C30B -8(5)
C28B C29B C30B C25B 11(5)
C30B C25B C26B C27B 4(4)
C30B C25B C26B C31B -179(3)
C31B C26B C27B C28B -179(3)
